data_2108008
loop_
_publ_author_name
'Perdih, Franc'

_publ_section_title
;
 Cu^II^ and Zn^II^ \b-diketonate coordination polymers based on
 pyrimidin-2-amine, pyrazine and 1,2-bis(4-pyridyl)ethane
;
_journal_coeditor_code EB5048
_journal_issue 6
_journal_name_full 'Acta Crystallographica Section B'
_journal_page_first 828
_journal_page_last 835
_journal_paper_doi 10.1107/S2052520616014566
_journal_volume 72
_journal_year 2016
_chemical_formula_moiety 'C32 H22 Cu F6 N2 O4'
_chemical_formula_sum 'C32 H22 Cu F6 N2 O4'
_chemical_formula_weight 676.05
_space_group_crystal_system triclinic
_space_group_IT_number 2
_space_group_name_Hall '-P 1'
_space_group_name_H-M_alt 'P -1'
_symmetry_space_group_name_Hall '-P 1'
_symmetry_space_group_name_H-M 'P -1'
_atom_sites_solution_hydrogens geom
_audit_creation_method SHELXL-2014/7
_cell_angle_alpha 65.711(5)
_cell_angle_beta 78.619(4)
_cell_angle_gamma 88.191(4)
_cell_formula_units_Z 1
_cell_length_a 8.6460(4)
_cell_length_b 9.6246(4)
_cell_length_c 9.6615(5)
_cell_measurement_reflns_used 2665
_cell_measurement_temperature 293(2)
_cell_measurement_theta_max 30.2224
_cell_measurement_theta_min 3.0059
_cell_volume 717.29(7)
_computing_cell_refinement 'CrysAlis PRO (Agilent, 2013)'
_computing_data_collection 'CrysAlis PRO (Agilent, 2013)'
_computing_data_reduction 'CrysAlis PRO (Agilent, 2013)'
_computing_structure_refinement 'SHELXL-2014/7 (Sheldrick, 2015)'
_computing_structure_solution 'SHELXS-97 (Sheldrick, 2008)'
_diffrn_ambient_temperature 293(2)
_diffrn_detector_area_resol_mean 10.4933
_diffrn_measured_fraction_theta_full 0.998
_diffrn_measured_fraction_theta_max 0.998
_diffrn_measurement_device_type 'SuperNova, Dual, Cu at zero, Atlas'
_diffrn_measurement_method '\w scans'
_diffrn_radiation_type MoK\a
_diffrn_radiation_wavelength 0.71073
_diffrn_reflns_av_R_equivalents 0.0310
_diffrn_reflns_limit_h_max 11
_diffrn_reflns_limit_h_min -11
_diffrn_reflns_limit_k_max 12
_diffrn_reflns_limit_k_min -12
_diffrn_reflns_limit_l_max 12
_diffrn_reflns_limit_l_min -12
_diffrn_reflns_number 6726
_diffrn_reflns_theta_full 25.242
_diffrn_reflns_theta_max 27.484
_diffrn_reflns_theta_min 3.012
_exptl_absorpt_coefficient_mu 0.842
_exptl_absorpt_correction_T_max 1.00000
_exptl_absorpt_correction_T_min 0.84134
_exptl_absorpt_correction_type multi-scan
_exptl_absorpt_process_details 'CrysAlis Pro; Oxford Diffraction, 2013'
_exptl_crystal_colour green
_exptl_crystal_density_diffrn 1.565
_exptl_crystal_description plate
_exptl_crystal_F_000 343
_exptl_crystal_size_max 0.200
_exptl_crystal_size_mid 0.100
_exptl_crystal_size_min 0.030
_refine_diff_density_max 0.614
_refine_diff_density_min -0.235
_refine_ls_extinction_method none
_refine_ls_goodness_of_fit_ref 1.032
_refine_ls_hydrogen_treatment constr
_refine_ls_matrix_type full
_refine_ls_number_parameters 205
_refine_ls_number_reflns 3286
_refine_ls_number_restraints 0
_refine_ls_restrained_S_all 1.032
_refine_ls_R_factor_all 0.0622
_refine_ls_R_factor_gt 0.0457
_refine_ls_shift/su_max 0.000
_refine_ls_shift/su_mean 0.000
_refine_ls_structure_factor_coef Fsqd
_refine_ls_weighting_details 'w=1/[\s^2^(Fo^2^)+(0.0536P)^2^+0.0947P] where P=(Fo^2^+2Fc^2^)/3'
_refine_ls_weighting_scheme calc
_refine_ls_wR_factor_gt 0.1031
_refine_ls_wR_factor_ref 0.1132
_reflns_number_gt 2634
_reflns_number_total 3286
_reflns_threshold_expression 'I > 2\s(I)'
_cod_data_source_file eb5048sup1.cif
_cod_data_source_block 5
_cod_depositor_comments 'Adding full bibliography for 2108003--2108008.cif.'
_cod_original_cell_volume 717.29(6)
_cod_database_code 2108008
_cod_database_fobs_code 2108008
_shelx_space_group_comment
;
The symmetry employed for this shelxl refinement is uniquely defined
by the following loop, which should always be used as a source of
symmetry information in preference to the above space-group names.
They are only intended as comments.
;
_shelx_estimated_absorpt_t_min 0.850
_shelx_estimated_absorpt_t_max 0.975

loop_
_space_group_symop_operation_xyz
'x, y, z'
'-x, -y, -z'

loop_
_atom_site_type_symbol
_atom_site_label
_atom_site_fract_x
_atom_site_fract_y
_atom_site_fract_z
_atom_site_U_iso_or_equiv
_atom_site_adp_type
_atom_site_calc_flag
_atom_site_occupancy
Cu Cu1 0.0000 0.0000 0.5000 0.03739(16) Uani d 1
F F1 0.1566(3) 0.3201(2) -0.0094(2) 0.0810(6) Uani d 1
F F2 0.3538(2) 0.3601(2) 0.0747(2) 0.0774(6) Uani d 1
F F3 0.1793(2) 0.52517(19) 0.0212(2) 0.0737(6) Uani d 1
N N1 -0.1793(3) 0.0273(2) 0.3312(3) 0.0468(5) Uani d 1
O O1 0.1416(2) 0.15236(19) 0.3088(2) 0.0441(4) Uani d 1
O O2 -0.0987(2) 0.16151(18) 0.55026(19) 0.0413(4) Uani d 1
C C1 0.1987(3) 0.3766(3) 0.0839(3) 0.0522(7) Uani d 1
C C2 0.1067(3) 0.2909(3) 0.2493(3) 0.0370(5) Uani d 1
C C3 -0.0014(3) 0.3685(3) 0.3113(3) 0.0405(6) Uani d 1
H H3 -0.0122 0.4710 0.2507 0.049 Uiso calc 1
C C4 -0.0962(3) 0.3023(3) 0.4602(3) 0.0336(5) Uani d 1
C C5 -0.2047(3) 0.3956(3) 0.5237(3) 0.0357(5) Uani d 1
C C6 -0.2315(3) 0.5472(3) 0.4366(3) 0.0481(7) Uani d 1
H H6 -0.1770 0.5966 0.3346 0.058 Uiso calc 1
C C7 -0.3386(4) 0.6250(3) 0.5004(4) 0.0552(7) Uani d 1
H H7 -0.3564 0.7259 0.4405 0.066 Uiso calc 1
C C8 -0.4178(3) 0.5558(3) 0.6496(4) 0.0556(8) Uani d 1
H H8 -0.4902 0.6087 0.6915 0.067 Uiso calc 1
C C9 -0.3906(4) 0.4070(4) 0.7386(4) 0.0705(10) Uani d 1
H H9 -0.4435 0.3594 0.8413 0.085 Uiso calc 1
C C10 -0.2846(4) 0.3285(3) 0.6751(4) 0.0583(8) Uani d 1
H H10 -0.2669 0.2279 0.7361 0.070 Uiso calc 1
C C11 -0.3251(3) 0.0754(3) 0.3497(4) 0.0537(7) Uani d 1
H H11 -0.3554 0.1114 0.4262 0.064 Uiso calc 1
C C12 -0.4334(3) 0.0754(3) 0.2637(4) 0.0539(7) Uani d 1
H H12 -0.5341 0.1084 0.2842 0.065 Uiso calc 1
C C13 -0.3922(3) 0.0259(3) 0.1458(3) 0.0466(6) Uani d 1
C C14 -0.2383(4) -0.0205(3) 0.1221(3) 0.0555(7) Uani d 1
H H14 -0.2034 -0.0529 0.0434 0.067 Uiso calc 1
C C15 -0.1382(3) -0.0181(3) 0.2165(4) 0.0547(7) Uani d 1
H H15 -0.0364 -0.0500 0.1991 0.066 Uiso calc 1
C C16 -0.5100(3) 0.0233(3) 0.0555(3) 0.0503(7) Uani d 1
H H16 -0.6086 0.0584 0.0802 0.060 Uiso calc 1

loop_
_atom_site_aniso_label
_atom_site_aniso_U_11
_atom_site_aniso_U_22
_atom_site_aniso_U_33
_atom_site_aniso_U_12
_atom_site_aniso_U_13
_atom_site_aniso_U_23
Cu1 0.0428(3) 0.0318(2) 0.0374(3) 0.01444(18) -0.00477(18) -0.01649(19)
F1 0.1174(17) 0.0898(14) 0.0427(11) 0.0138(12) -0.0121(10) -0.0365(10)
F2 0.0538(11) 0.0931(14) 0.0660(12) 0.0161(10) 0.0133(9) -0.0260(11)
F3 0.0913(13) 0.0507(10) 0.0517(11) 0.0164(9) 0.0137(10) -0.0076(8)
N1 0.0450(13) 0.0510(13) 0.0470(14) 0.0057(10) -0.0056(10) -0.0246(11)
O1 0.0457(10) 0.0414(10) 0.0462(11) 0.0179(8) -0.0076(8) -0.0209(8)
O2 0.0514(10) 0.0335(9) 0.0357(10) 0.0155(8) -0.0036(8) -0.0144(7)
C1 0.0597(18) 0.0498(16) 0.0429(16) 0.0191(14) -0.0020(13) -0.0196(13)
C2 0.0403(13) 0.0392(13) 0.0354(13) 0.0096(11) -0.0094(11) -0.0192(11)
C3 0.0485(14) 0.0338(12) 0.0359(14) 0.0135(11) -0.0056(11) -0.0132(11)
C4 0.0363(12) 0.0331(12) 0.0364(13) 0.0108(10) -0.0116(10) -0.0179(10)
C5 0.0349(12) 0.0344(12) 0.0398(14) 0.0077(10) -0.0061(10) -0.0184(11)
C6 0.0549(16) 0.0383(14) 0.0455(16) 0.0138(12) -0.0031(13) -0.0158(12)
C7 0.0624(18) 0.0382(14) 0.065(2) 0.0208(13) -0.0089(15) -0.0241(14)
C8 0.0531(17) 0.0525(17) 0.067(2) 0.0171(14) 0.0008(15) -0.0370(16)
C9 0.080(2) 0.0533(18) 0.060(2) 0.0146(16) 0.0215(17) -0.0221(16)
C10 0.071(2) 0.0374(14) 0.0509(18) 0.0141(14) 0.0116(15) -0.0145(13)
C11 0.0565(17) 0.0561(17) 0.0555(18) 0.0154(14) -0.0098(14) -0.0315(15)
C12 0.0488(16) 0.0564(17) 0.0601(19) 0.0152(13) -0.0107(14) -0.0286(15)
C13 0.0474(15) 0.0406(14) 0.0440(16) 0.0038(12) -0.0077(12) -0.0104(12)
C14 0.0626(18) 0.0630(18) 0.0451(17) 0.0062(15) -0.0028(14) -0.0302(15)
C15 0.0450(16) 0.0683(19) 0.0540(18) 0.0109(14) -0.0034(13) -0.0319(15)
C16 0.0535(16) 0.0428(14) 0.0465(17) 0.0072(13) -0.0062(13) -0.0126(12)

loop_
_atom_type_symbol
_atom_type_description
_atom_type_scat_dispersion_real
_atom_type_scat_dispersion_imag
_atom_type_scat_source
C C 0.0033 0.0016 'International Tables Vol C Tables 4.2.6.8 and 6.1.1.4'
H H 0.0000 0.0000 'International Tables Vol C Tables 4.2.6.8 and 6.1.1.4'
N N 0.0061 0.0033 'International Tables Vol C Tables 4.2.6.8 and 6.1.1.4'
O O 0.0106 0.0060 'International Tables Vol C Tables 4.2.6.8 and 6.1.1.4'
F F 0.0171 0.0103 'International Tables Vol C Tables 4.2.6.8 and 6.1.1.4'
Cu Cu 0.3201 1.2651 'International Tables Vol C Tables 4.2.6.8 and 6.1.1.4'

loop_
_geom_angle_atom_site_label_1
_geom_angle_atom_site_label_2
_geom_angle_atom_site_label_3
_geom_angle_site_symmetry_1
_geom_angle_site_symmetry_3
_geom_angle
O2 Cu1 O2 . 2_556 180.0
O2 Cu1 O1 . . 91.50(7)
O2 Cu1 O1 2_556 . 88.50(7)
O2 Cu1 O1 . 2_556 88.50(7)
O2 Cu1 O1 2_556 2_556 91.50(7)
O1 Cu1 O1 . 2_556 180.0
O2 Cu1 N1 . . 90.08(7)
O2 Cu1 N1 2_556 . 89.92(7)
O1 Cu1 N1 . . 84.93(7)
O1 Cu1 N1 2_556 . 95.07(7)
O2 Cu1 N1 . 2_556 89.92(7)
O2 Cu1 N1 2_556 2_556 90.08(7)
O1 Cu1 N1 . 2_556 95.07(7)
O1 Cu1 N1 2_556 2_556 84.93(7)
N1 Cu1 N1 . 2_556 180.0
C11 N1 C15 . . 116.0(2)
C11 N1 Cu1 . . 124.53(18)
C15 N1 Cu1 . . 119.28(18)
C2 O1 Cu1 . . 120.46(15)
C4 O2 Cu1 . . 127.26(15)
F3 C1 F2 . . 106.6(2)
F3 C1 F1 . . 106.6(2)
F2 C1 F1 . . 106.2(2)
F3 C1 C2 . . 115.1(2)
F2 C1 C2 . . 111.5(2)
F1 C1 C2 . . 110.3(2)
O1 C2 C3 . . 129.4(2)
O1 C2 C1 . . 112.4(2)
C3 C2 C1 . . 118.2(2)
C2 C3 C4 . . 123.9(2)
C2 C3 H3 . . 118.1
C4 C3 H3 . . 118.1
O2 C4 C3 . . 123.8(2)
O2 C4 C5 . . 115.1(2)
C3 C4 C5 . . 121.1(2)
C10 C5 C6 . . 117.8(2)
C10 C5 C4 . . 118.7(2)
C6 C5 C4 . . 123.4(2)
C7 C6 C5 . . 120.5(3)
C7 C6 H6 . . 119.7
C5 C6 H6 . . 119.7
C8 C7 C6 . . 120.7(3)
C8 C7 H7 . . 119.7
C6 C7 H7 . . 119.7
C7 C8 C9 . . 119.7(2)
C7 C8 H8 . . 120.1
C9 C8 H8 . . 120.1
C8 C9 C10 . . 119.9(3)
C8 C9 H9 . . 120.1
C10 C9 H9 . . 120.1
C5 C10 C9 . . 121.4(3)
C5 C10 H10 . . 119.3
C9 C10 H10 . . 119.3
N1 C11 C12 . . 124.5(3)
N1 C11 H11 . . 117.7
C12 C11 H11 . . 117.7
C11 C12 C13 . . 119.7(3)
C11 C12 H12 . . 120.1
C13 C12 H12 . . 120.1
C12 C13 C14 . . 116.4(3)
C12 C13 C16 . . 119.5(2)
C14 C13 C16 . . 124.1(3)
C15 C14 C13 . . 119.5(3)
C15 C14 H14 . . 120.2
C13 C14 H14 . . 120.2
N1 C15 C14 . . 123.8(3)
N1 C15 H15 . . 118.1
C14 C15 H15 . . 118.1
C16 C16 C13 2_455 . 126.5(4)
C16 C16 H16 2_455 . 116.8
C13 C16 H16 . . 116.8

loop_
_geom_bond_atom_site_label_1
_geom_bond_atom_site_label_2
_geom_bond_site_symmetry_2
_geom_bond_distance
Cu1 O2 . 1.9377(15)
Cu1 O2 2_556 1.9377(15)
Cu1 O1 . 2.0135(18)
Cu1 O1 2_556 2.0135(18)
Cu1 N1 . 2.398(2)
Cu1 N1 2_556 2.398(2)
F1 C1 . 1.337(3)
F2 C1 . 1.335(3)
F3 C1 . 1.324(3)
N1 C11 . 1.333(3)
N1 C15 . 1.334(3)
O1 C2 . 1.270(3)
O2 C4 . 1.272(3)
C1 C2 . 1.524(4)
C2 C3 . 1.375(3)
C3 C4 . 1.400(3)
C3 H3 . 0.9300
C4 C5 . 1.496(3)
C5 C10 . 1.373(4)
C5 C6 . 1.392(3)
C6 C7 . 1.381(4)
C6 H6 . 0.9300
C7 C8 . 1.356(4)
C7 H7 . 0.9300
C8 C9 . 1.375(4)
C8 H8 . 0.9300
C9 C10 . 1.380(4)
C9 H9 . 0.9300
C10 H10 . 0.9300
C11 C12 . 1.369(4)
C11 H11 . 0.9300
C12 C13 . 1.388(4)
C12 H12 . 0.9300
C13 C14 . 1.396(4)
C13 C16 . 1.473(4)
C14 C15 . 1.383(4)
C14 H14 . 0.9300
C15 H15 . 0.9300
C16 C16 2_455 1.303(5)
C16 H16 . 0.9300

loop_
_geom_hbond_atom_site_label_D
_geom_hbond_atom_site_label_H
_geom_hbond_atom_site_label_A
_geom_hbond_distance_DH
_geom_hbond_distance_HA
_geom_hbond_distance_DA
_geom_hbond_angle_DHA
C3 H3 F3 0.93 2.36 2.741(3) 104
C10 H10 O2 0.93 2.37 2.700(4) 101

loop_
_geom_torsion_atom_site_label_1
_geom_torsion_atom_site_label_2
_geom_torsion_atom_site_label_3
_geom_torsion_atom_site_label_4
_geom_torsion_site_symmetry_4
_geom_torsion
Cu1 O1 C2 C3 . 14.8(3)
Cu1 O1 C2 C1 . -163.53(17)
F3 C1 C2 O1 . -173.5(2)
F2 C1 C2 O1 . -51.8(3)
F1 C1 C2 O1 . 65.9(3)
F3 C1 C2 C3 . 8.0(4)
F2 C1 C2 C3 . 129.7(3)
F1 C1 C2 C3 . -112.6(3)
O1 C2 C3 C4 . 0.2(4)
C1 C2 C3 C4 . 178.4(2)
Cu1 O2 C4 C3 . -9.0(3)
Cu1 O2 C4 C5 . 170.37(15)
C2 C3 C4 O2 . -4.2(4)
C2 C3 C4 C5 . 176.4(2)
O2 C4 C5 C10 . 6.3(3)
C3 C4 C5 C10 . -174.3(3)
O2 C4 C5 C6 . -172.6(2)
C3 C4 C5 C6 . 6.8(4)
C10 C5 C6 C7 . -1.7(4)
C4 C5 C6 C7 . 177.2(2)
C5 C6 C7 C8 . 0.9(5)
C6 C7 C8 C9 . 0.5(5)
C7 C8 C9 C10 . -0.9(5)
C6 C5 C10 C9 . 1.3(5)
C4 C5 C10 C9 . -177.7(3)
C8 C9 C10 C5 . 0.0(5)
C15 N1 C11 C12 . 2.4(4)
Cu1 N1 C11 C12 . -172.6(2)
N1 C11 C12 C13 . -1.5(5)
C11 C12 C13 C14 . -0.5(4)
C11 C12 C13 C16 . 178.8(3)
C12 C13 C14 C15 . 1.3(4)
C16 C13 C14 C15 . -178.0(3)
C11 N1 C15 C14 . -1.5(4)
Cu1 N1 C15 C14 . 173.8(2)
C13 C14 C15 N1 . -0.3(5)
C12 C13 C16 C16 2_455 -178.3(4)
C14 C13 C16 C16 2_455 1.0(5)
